data_4332786
loop_
_publ_author_name
'Chen, Wei-Zhong'
'Ren, Tong'

_publ_section_title
;
 Preparation and Characterization of a Family of Ru2Compounds Bearing
 Iodo/Ethynyl Substituents on the Periphery
;
_journal_issue 20
_journal_name_full 'Inorganic Chemistry'
_journal_page_first 8156
_journal_page_last 8164
_journal_paper_doi 10.1021/ic0608389
_journal_volume 45
_journal_year 2006
_chemical_formula_sum 'C45 H27 Cl9 I N6 O5 Ru2'
_chemical_formula_weight 1379.82
_chemical_name_systematic
; 
 ? 
;
_space_group_IT_number 14
_symmetry_cell_setting monoclinic
_symmetry_space_group_name_Hall '-P 2ybc'
_symmetry_space_group_name_H-M 'P 1 21/c 1'
_atom_sites_solution_hydrogens geom
_atom_sites_solution_primary direct
_atom_sites_solution_secondary difmap
_audit_creation_method SHELXL-97
_cell_angle_alpha 90.00
_cell_angle_beta 113.033(14)
_cell_angle_gamma 90.00
_cell_formula_units_Z 4
_cell_length_a 15.416(2)
_cell_length_b 22.943(4)
_cell_length_c 17.110(4)
_cell_measurement_reflns_used 5176
_cell_measurement_temperature 300(2)
_cell_measurement_theta_max 23.52
_cell_measurement_theta_min 2.19
_cell_volume 5569.2(19)
_computing_cell_refinement 'Bruker SMART'
_computing_data_collection 'Bruker SMART'
_computing_data_reduction 'Bruker SAINT'
_computing_molecular_graphics 'Bruker SHELXTL'
_computing_publication_material 'Bruker SHELXTL'
_computing_structure_refinement 'SHELXL-97 (Sheldrick, 1997)'
_computing_structure_solution 'SHELXS-97 (Sheldrick, 1990)'
_diffrn_ambient_temperature 300(2)
_diffrn_measured_fraction_theta_full 0.999
_diffrn_measured_fraction_theta_max 0.999
_diffrn_measurement_device_type 'CCD area detector'
_diffrn_measurement_method 'phi and omega scans'
_diffrn_radiation_monochromator graphite
_diffrn_radiation_source 'fine-focus sealed tube'
_diffrn_radiation_type MoK\a
_diffrn_radiation_wavelength 0.71073
_diffrn_reflns_av_R_equivalents 0.0507
_diffrn_reflns_av_sigmaI/netI 0.0666
_diffrn_reflns_limit_h_max 18
_diffrn_reflns_limit_h_min -10
_diffrn_reflns_limit_k_max 27
_diffrn_reflns_limit_k_min -27
_diffrn_reflns_limit_l_max 18
_diffrn_reflns_limit_l_min -20
_diffrn_reflns_number 29319
_diffrn_reflns_theta_full 25.00
_diffrn_reflns_theta_max 25.00
_diffrn_reflns_theta_min 1.69
_exptl_absorpt_coefficient_mu 1.575
_exptl_absorpt_correction_T_max 1.000000
_exptl_absorpt_correction_T_min 0.794636
_exptl_absorpt_correction_type empirical
_exptl_absorpt_process_details
; 
  SADABS, Absorption corrections using Bruker CCD based on the method of 
  Bob Blessing.  Acta Cryst. 1995, A51, 33 
;
_exptl_crystal_colour Yellowish
_exptl_crystal_density_diffrn 1.646
_exptl_crystal_density_method 'not measured'
_exptl_crystal_description Block
_exptl_crystal_F_000 2692
_exptl_crystal_size_max 0.31
_exptl_crystal_size_mid 0.12
_exptl_crystal_size_min 0.01
_refine_diff_density_max 1.513
_refine_diff_density_min -0.898
_refine_diff_density_rms 0.115
_refine_ls_extinction_method none
_refine_ls_goodness_of_fit_ref 1.008
_refine_ls_hydrogen_treatment mixed
_refine_ls_matrix_type full
_refine_ls_number_parameters 498
_refine_ls_number_reflns 9809
_refine_ls_number_restraints 0
_refine_ls_restrained_S_all 1.008
_refine_ls_R_factor_all 0.0971
_refine_ls_R_factor_gt 0.0548
_refine_ls_shift/su_max 0.004
_refine_ls_shift/su_mean 0.000
_refine_ls_structure_factor_coef Fsqd
_refine_ls_weighting_details 'calc w=1/[\s^2^(Fo^2^)+(0.0782P)^2^+0.0000P] where P=(Fo^2^+2Fc^2^)/3'
_refine_ls_weighting_scheme calc
_refine_ls_wR_factor_gt 0.1338
_refine_ls_wR_factor_ref 0.1511
_reflns_number_gt 5972
_reflns_number_total 9809
_reflns_threshold_expression >2sigma(I)
_cod_data_source_file ic0608389sup1.cif
_cod_data_source_block comp5
_cod_depositor_comments
;
The following automatic conversions were performed:

'_symmetry_cell_setting' value 'Monoclinic' changed to 'monoclinic'
according to /home/saulius/struct/CIF-dictionaries/cif_core.dic
dictionary named 'cif_core.dic' version 2.4.2 from 2011-04-26.

Automatic conversion script
Id: cif_fix_values 1891 2012-01-12 08:04:46Z andrius 
;
_cod_original_cell_volume 5568.9(18)
_cod_original_sg_symbol_H-M P2(1)/c
_cod_database_code 4332786

loop_
_symmetry_equiv_pos_as_xyz
'x, y, z'
'-x, y+1/2, -z+1/2'
'-x, -y, -z'
'x, -y-1/2, z-1/2'

loop_
_atom_site_label
_atom_site_type_symbol
_atom_site_fract_x
_atom_site_fract_y
_atom_site_fract_z
_atom_site_U_iso_or_equiv
_atom_site_adp_type
_atom_site_occupancy
_atom_site_symmetry_multiplicity
_atom_site_calc_flag
_atom_site_refinement_flags
I1 I 0.76763(5) 0.11369(3) 1.16328(6) 0.1286(4) Uani 1 1 d .
Ru1 Ru 0.20278(4) 0.30446(2) 1.00974(3) 0.03823(15) Uani 1 1 d .
Ru2 Ru 0.23358(4) 0.32337(2) 0.88995(3) 0.04005(16) Uani 1 1 d .
C1 C 0.1165(5) 0.2227(3) 0.8708(4) 0.0556(19) Uani 1 1 d .
C2 C 0.0540(7) 0.1735(4) 0.8252(6) 0.099(3) Uani 1 1 d .
H2A H 0.0451 0.1742 0.7665 0.149 Uiso 1 1 calc R
H2B H -0.0059 0.1774 0.8297 0.149 Uiso 1 1 calc R
H2C H 0.0826 0.1372 0.8502 0.149 Uiso 1 1 calc R
C3 C 0.3771(4) 0.2491(3) 1.0106(4) 0.0461(16) Uani 1 1 d .
C4 C 0.3839(5) 0.2562(4) 1.1527(4) 0.068(2) Uani 1 1 d .
H4A H 0.4428 0.2370 1.1633 0.102 Uiso 1 1 calc R
H4B H 0.3465 0.2325 1.1738 0.102 Uiso 1 1 calc R
H4C H 0.3956 0.2933 1.1810 0.102 Uiso 1 1 calc R
C5 C 0.3698(6) 0.2334(4) 0.8666(4) 0.079(3) Uani 1 1 d .
H5A H 0.4217 0.2079 0.8964 0.119 Uiso 1 1 calc R
H5B H 0.3886 0.2611 0.8341 0.119 Uiso 1 1 calc R
H5C H 0.3176 0.2109 0.8292 0.119 Uiso 1 1 calc R
C6 C 0.4671(5) 0.2158(3) 1.0455(4) 0.0484(16) Uani 1 1 d .
C7 C 0.5486(5) 0.2430(3) 1.0537(6) 0.074(2) Uani 1 1 d .
H7A H 0.5469 0.2819 1.0375 0.089 Uiso 1 1 calc R
C8 C 0.6345(6) 0.2138(4) 1.0862(6) 0.093(3) Uani 1 1 d .
H8A H 0.6893 0.2331 1.0907 0.111 Uiso 1 1 calc R
C9 C 0.6391(5) 0.1578(3) 1.1111(5) 0.067(2) Uani 1 1 d .
C10 C 0.5577(6) 0.1291(4) 1.1010(6) 0.082(3) Uani 1 1 d .
H10A H 0.5593 0.0899 1.1155 0.099 Uiso 1 1 calc R
C11 C 0.4723(5) 0.1590(3) 1.0691(5) 0.069(2) Uani 1 1 d .
H11A H 0.4174 0.1395 1.0638 0.083 Uiso 1 1 calc R
C12 C 0.3177(4) 0.4091(3) 1.0255(4) 0.0439(15) Uani 1 1 d .
H12A H 0.3523 0.4418 1.0519 0.053 Uiso 1 1 calc R
C13 C 0.3740(5) 0.4252(3) 0.9184(4) 0.0485(17) Uani 1 1 d .
C14 C 0.4311(5) 0.3966(3) 0.8864(4) 0.0598(19) Uani 1 1 d .
H14A H 0.4345 0.3561 0.8879 0.072 Uiso 1 1 calc R
C15 C 0.4834(6) 0.4284(5) 0.8519(5) 0.083(3) Uani 1 1 d .
C16 C 0.4803(6) 0.4867(4) 0.8494(5) 0.076(3) Uani 1 1 d .
H16A H 0.5162 0.5073 0.8260 0.091 Uiso 1 1 calc R
C17 C 0.4243(6) 0.5157(3) 0.8811(5) 0.070(2) Uani 1 1 d .
C18 C 0.3693(5) 0.4851(3) 0.9171(4) 0.0595(19) Uani 1 1 d .
H18A H 0.3312 0.5047 0.9391 0.071 Uiso 1 1 calc R
C19 C 0.2728(5) 0.4045(3) 1.1418(4) 0.0426(15) Uani 1 1 d .
C20 C 0.3593(5) 0.4103(3) 1.2106(4) 0.0537(18) Uani 1 1 d .
H20A H 0.4150 0.3987 1.2062 0.064 Uiso 1 1 calc R
C21 C 0.3604(6) 0.4339(3) 1.2856(4) 0.062(2) Uani 1 1 d .
C22 C 0.2809(6) 0.4524(3) 1.2933(5) 0.068(2) Uani 1 1 d .
H22A H 0.2834 0.4686 1.3440 0.081 Uiso 1 1 calc R
C23 C 0.1955(5) 0.4469(3) 1.2242(5) 0.0574(19) Uani 1 1 d .
C24 C 0.1921(5) 0.4220(3) 1.1505(4) 0.0502(17) Uani 1 1 d .
H24A H 0.1341 0.4168 1.1056 0.060 Uiso 1 1 calc R
C25 C 0.0549(5) 0.3750(3) 0.8806(4) 0.0436(15) Uani 1 1 d .
H25A H -0.0020 0.3947 0.8546 0.052 Uiso 1 1 calc R
C26 C 0.0912(4) 0.4111(3) 0.7697(4) 0.0465(16) Uani 1 1 d .
C27 C 0.0316(5) 0.3899(3) 0.6921(4) 0.063(2) Uani 1 1 d .
H27A H 0.0085 0.3520 0.6868 0.076 Uiso 1 1 calc R
C28 C 0.0068(5) 0.4262(4) 0.6218(4) 0.071(2) Uani 1 1 d .
C29 C 0.0405(6) 0.4816(4) 0.6270(5) 0.072(2) Uani 1 1 d .
H29A H 0.0230 0.5054 0.5793 0.087 Uiso 1 1 calc R
C30 C 0.1010(6) 0.5009(3) 0.7047(5) 0.063(2) Uani 1 1 d .
C31 C 0.1254(5) 0.4667(3) 0.7753(4) 0.0534(18) Uani 1 1 d .
H31A H 0.1657 0.4812 0.8277 0.064 Uiso 1 1 calc R
C32 C -0.0021(4) 0.3525(3) 0.9838(4) 0.0439(15) Uani 1 1 d .
C33 C -0.0288(5) 0.3038(3) 1.0197(4) 0.0532(18) Uani 1 1 d .
H33A H -0.0020 0.2674 1.0204 0.064 Uiso 1 1 calc R
C34 C -0.0941(5) 0.3113(3) 1.0529(5) 0.067(2) Uani 1 1 d .
C35 C -0.1376(6) 0.3639(4) 1.0536(5) 0.074(2) Uani 1 1 d .
H35A H -0.1816 0.3678 1.0780 0.089 Uiso 1 1 calc R
C36 C -0.1120(6) 0.4096(3) 1.0164(5) 0.065(2) Uani 1 1 d .
C37 C -0.0440(5) 0.4053(3) 0.9833(4) 0.0516(17) Uani 1 1 d .
H37A H -0.0266 0.4380 0.9608 0.062 Uiso 1 1 calc R
C200 C 0.2875(9) 0.4776(6) 0.5442(8) 0.138(4) Uiso 1 1 d .
C201 C 0.2199(8) 0.4311(5) 0.4975(8) 0.125(4) Uiso 1 1 d .
C202 C 0.3074(8) 0.4680(5) 0.6395(8) 0.119(4) Uiso 1 1 d .
C203 C 0.2116(7) 0.3889(4) 0.5570(7) 0.104(3) Uiso 1 1 d .
C300 C 0.37721(13) 0.68610(7) 0.65066(11) 0.325(13) Uiso 1 1 d G
C301 C 0.37255(14) 0.74743(7) 0.65941(12) 0.327(13) Uiso 1 1 d G
C302 C 0.28501(14) 0.76079(7) 0.66460(12) 0.297(12) Uiso 1 1 d G
C303 C 0.23558(13) 0.70771(6) 0.65904(10) 0.294(11) Uiso 1 1 d G
O5 O 0.29256(12) 0.66155(6) 0.65043(10) 0.469(14) Uiso 1 1 d G
N1 N 0.33285(7) 0.26511(4) 1.06022(6) 0.0434(13) Uani 1 1 d G
N2 N 0.34132(8) 0.26510(4) 0.92911(7) 0.0476(13) Uani 1 1 d G
N3 N 0.26791(5) 0.38138(3) 1.06288(5) 0.0433(13) Uani 1 1 d G
N4 N 0.31959(6) 0.39171(4) 0.95297(5) 0.0429(13) Uani 1 1 d G
N5 N 0.07034(5) 0.34600(3) 0.95142(5) 0.0409(12) Uani 1 1 d G
N6 N 0.11652(6) 0.37713(4) 0.84571(5) 0.0425(13) Uani 1 1 d G
O1 O 0.13589(7) 0.22871(4) 0.94939(6) 0.0514(11) Uani 1 1 d G
O2 O 0.14542(8) 0.25726(4) 0.82825(6) 0.0538(12) Uani 1 1 d G
O3 O 0.24809(8) 0.33482(5) 0.75788(6) 0.0541(12) Uani 1 1 d G
O4 O 0.26865(10) 0.41181(6) 0.64217(7) 0.129(3) Uiso 1 1 d G
Cl1 Cl 0.17523(7) 0.27512(4) 1.14027(6) 0.0571(5) Uani 1 1 d G
Cl2 Cl 0.09314(9) 0.47195(5) 1.23253(7) 0.0886(7) Uani 1 1 d G
Cl3 Cl 0.46840(9) 0.44270(6) 1.37036(7) 0.1139(9) Uani 1 1 d G
Cl4 Cl 0.41727(9) 0.59125(5) 0.87834(8) 0.1083(9) Uani 1 1 d G
Cl5 Cl 0.55640(10) 0.39241(7) 0.81297(9) 0.1589(15) Uani 1 1 d G
Cl6 Cl -0.12291(8) 0.25196(5) 1.10243(8) 0.1005(8) Uani 1 1 d G
Cl7 Cl -0.16400(8) 0.47808(5) 1.01301(8) 0.0986(8) Uani 1 1 d G
Cl8 Cl 0.14506(9) 0.57156(5) 0.71331(7) 0.1068(9) Uani 1 1 d G
Cl9 Cl -0.06592(10) 0.39853(7) 0.52273(7) 0.1386(13) Uani 1 1 d G

loop_
_atom_site_aniso_label
_atom_site_aniso_U_11
_atom_site_aniso_U_22
_atom_site_aniso_U_33
_atom_site_aniso_U_23
_atom_site_aniso_U_13
_atom_site_aniso_U_12
I1 0.0666(5) 0.1015(5) 0.2087(9) 0.0522(5) 0.0442(5) 0.0366(4)
Ru1 0.0410(3) 0.0400(3) 0.0363(3) 0.0034(2) 0.0180(2) 0.0019(2)
Ru2 0.0435(3) 0.0447(3) 0.0350(3) 0.0019(2) 0.0186(2) 0.0029(2)
C1 0.065(5) 0.046(4) 0.047(4) -0.002(3) 0.012(4) 0.002(3)
C2 0.125(9) 0.083(6) 0.082(6) -0.012(5) 0.033(6) -0.041(6)
C3 0.044(4) 0.048(4) 0.046(4) 0.003(3) 0.017(3) 0.001(3)
C4 0.060(5) 0.100(6) 0.046(4) 0.006(4) 0.022(4) 0.018(4)
C5 0.092(6) 0.109(7) 0.044(4) 0.010(4) 0.034(4) 0.046(5)
C6 0.048(4) 0.052(4) 0.049(4) 0.006(3) 0.024(3) 0.004(3)
C7 0.054(5) 0.053(5) 0.118(7) 0.033(5) 0.037(5) 0.015(4)
C8 0.041(5) 0.080(6) 0.149(9) 0.031(6) 0.028(5) 0.004(4)
C9 0.048(5) 0.060(5) 0.091(6) 0.027(4) 0.024(4) 0.012(4)
C10 0.073(6) 0.056(5) 0.116(7) 0.018(5) 0.034(5) 0.016(5)
C11 0.045(5) 0.061(5) 0.106(6) 0.018(4) 0.034(4) 0.010(4)
C12 0.046(4) 0.040(4) 0.045(4) 0.001(3) 0.017(3) -0.006(3)
C13 0.046(4) 0.061(5) 0.041(4) 0.001(3) 0.020(3) -0.008(3)
C14 0.060(5) 0.071(5) 0.057(4) -0.010(4) 0.032(4) -0.013(4)
C15 0.087(7) 0.109(8) 0.071(6) -0.015(5) 0.050(5) -0.030(6)
C16 0.073(6) 0.104(8) 0.060(5) -0.008(5) 0.037(4) -0.038(5)
C17 0.086(6) 0.064(5) 0.048(4) 0.007(4) 0.012(4) -0.029(4)
C18 0.059(5) 0.062(5) 0.057(4) 0.006(4) 0.022(4) -0.013(4)
C19 0.056(5) 0.038(4) 0.039(3) -0.002(3) 0.024(3) 0.000(3)
C20 0.053(5) 0.064(5) 0.042(4) -0.002(3) 0.017(3) -0.011(3)
C21 0.073(6) 0.063(5) 0.047(4) -0.008(4) 0.020(4) -0.006(4)
C22 0.094(7) 0.064(5) 0.053(5) -0.017(4) 0.038(5) -0.019(4)
C23 0.070(5) 0.055(4) 0.060(5) -0.005(4) 0.038(4) 0.000(4)
C24 0.060(5) 0.048(4) 0.046(4) -0.006(3) 0.024(3) -0.005(3)
C25 0.043(4) 0.047(4) 0.042(4) 0.001(3) 0.019(3) 0.007(3)
C26 0.045(4) 0.056(4) 0.041(4) 0.008(3) 0.019(3) 0.008(3)
C27 0.062(5) 0.076(5) 0.048(4) 0.005(4) 0.018(4) -0.013(4)
C28 0.067(5) 0.098(7) 0.035(4) 0.011(4) 0.007(3) -0.014(5)
C29 0.075(6) 0.091(6) 0.054(5) 0.031(4) 0.029(4) 0.010(5)
C30 0.073(6) 0.064(5) 0.058(5) 0.013(4) 0.031(4) 0.011(4)
C31 0.060(5) 0.050(4) 0.050(4) 0.006(3) 0.021(3) 0.008(3)
C32 0.039(4) 0.051(4) 0.044(4) 0.006(3) 0.018(3) -0.001(3)
C33 0.046(4) 0.054(4) 0.057(4) 0.012(3) 0.018(3) 0.003(3)
C34 0.049(5) 0.072(5) 0.087(6) 0.027(4) 0.034(4) 0.002(4)
C35 0.068(6) 0.084(6) 0.091(6) 0.030(5) 0.054(5) 0.017(5)
C36 0.071(6) 0.064(5) 0.072(5) 0.009(4) 0.042(4) 0.023(4)
C37 0.053(5) 0.051(4) 0.058(4) 0.009(3) 0.030(4) 0.005(3)
N1 0.040(3) 0.051(3) 0.040(3) 0.010(2) 0.018(2) 0.012(2)
N2 0.053(4) 0.048(3) 0.047(3) -0.001(3) 0.025(3) 0.010(3)
N3 0.051(3) 0.043(3) 0.038(3) -0.002(2) 0.019(2) -0.003(2)
N4 0.048(3) 0.047(3) 0.040(3) 0.002(2) 0.024(2) -0.002(2)
N5 0.042(3) 0.042(3) 0.043(3) 0.004(2) 0.021(2) 0.002(2)
N6 0.044(3) 0.049(3) 0.035(3) 0.008(2) 0.016(2) 0.006(2)
O1 0.060(3) 0.042(3) 0.050(3) -0.006(2) 0.019(2) -0.008(2)
O2 0.061(3) 0.058(3) 0.041(3) -0.006(2) 0.019(2) -0.006(2)
O3 0.063(3) 0.066(3) 0.039(2) -0.005(2) 0.026(2) -0.001(2)
Cl1 0.0627(12) 0.0666(11) 0.0492(10) 0.0149(8) 0.0295(8) 0.0053(9)
Cl2 0.0970(18) 0.0906(16) 0.1049(17) -0.0228(13) 0.0684(14) 0.0002(13)
Cl3 0.0965(19) 0.155(3) 0.0633(14) -0.0300(15) 0.0021(13) -0.0162(17)
Cl4 0.121(2) 0.0782(16) 0.114(2) 0.0225(14) 0.0333(16) -0.0321(14)
Cl5 0.161(3) 0.183(3) 0.211(4) -0.042(3) 0.158(3) -0.034(2)
Cl6 0.0890(17) 0.0924(17) 0.148(2) 0.0485(16) 0.0764(16) 0.0063(13)
Cl7 0.124(2) 0.0842(16) 0.123(2) 0.0250(14) 0.0861(17) 0.0475(14)
Cl8 0.152(3) 0.0606(14) 0.1057(19) 0.0217(13) 0.0475(17) -0.0050(14)
Cl9 0.147(3) 0.181(3) 0.0468(13) 0.0235(15) -0.0069(14) -0.071(2)

loop_
_atom_type_symbol
_atom_type_description
_atom_type_scat_dispersion_real
_atom_type_scat_dispersion_imag
_atom_type_scat_source
C C 0.0033 0.0016 'International Tables Vol C Tables 4.2.6.8 and 6.1.1.4'
H H 0.0000 0.0000 'International Tables Vol C Tables 4.2.6.8 and 6.1.1.4'
N N 0.0061 0.0033 'International Tables Vol C Tables 4.2.6.8 and 6.1.1.4'
O O 0.0106 0.0060 'International Tables Vol C Tables 4.2.6.8 and 6.1.1.4'
Cl Cl 0.1484 0.1585 'International Tables Vol C Tables 4.2.6.8 and 6.1.1.4'
Ru Ru -1.2594 0.8363 'International Tables Vol C Tables 4.2.6.8 and 6.1.1.4'
I I -0.4742 1.8119 'International Tables Vol C Tables 4.2.6.8 and 6.1.1.4'

loop_
_geom_angle_atom_site_label_1
_geom_angle_atom_site_label_2
_geom_angle_atom_site_label_3
_geom_angle
N1 Ru1 N3 87.9
N1 Ru1 O1 93.1
N3 Ru1 O1 176.8
N1 Ru1 N5 176.7
N3 Ru1 N5 92.1
O1 Ru1 N5 86.7
N1 Ru1 Ru2 87.14(4)
N3 Ru1 Ru2 89.82(3)
O1 Ru1 Ru2 87.17(3)
N5 Ru1 Ru2 89.56(3)
N1 Ru1 Cl1 89.2
N3 Ru1 Cl1 93.4
O1 Ru1 Cl1 89.7
N5 Ru1 Cl1 94.1
Ru2 Ru1 Cl1 174.99(3)
N2 Ru2 O2 88.5
N2 Ru2 N4 93.0
O2 Ru2 N4 178.24(6)
N2 Ru2 N6 175.35(6)
O2 Ru2 N6 86.8
N4 Ru2 N6 91.6
N2 Ru2 Ru1 90.52(4)
O2 Ru2 Ru1 89.59(4)
N4 Ru2 Ru1 89.56(3)
N6 Ru2 Ru1 89.08(3)
N2 Ru2 O3 91.0
O2 Ru2 O3 83.2
N4 Ru2 O3 97.6
N6 Ru2 O3 88.8
Ru1 Ru2 O3 172.56(4)
O1 C1 O2 123.4(5)
O1 C1 C2 118.3(7)
O2 C1 C2 118.3(6)
N1 C3 N2 119.0(5)
N1 C3 C6 121.0(5)
N2 C3 C6 119.9(5)
C11 C6 C7 117.8(7)
C11 C6 C3 123.4(6)
C7 C6 C3 118.9(6)
C6 C7 C8 121.0(7)
C9 C8 C7 120.7(8)
C8 C9 C10 119.2(7)
C8 C9 I1 121.4(6)
C10 C9 I1 119.4(6)
C9 C10 C11 119.5(7)
C6 C11 C10 121.8(7)
N4 C12 N3 122.5(5)
C14 C13 C18 120.7(7)
C14 C13 N4 118.7(6)
C18 C13 N4 120.6(6)
C13 C14 C15 119.4(8)
C16 C15 C14 121.5(8)
C16 C15 Cl5 119.1(7)
C14 C15 Cl5 119.4(8)
C15 C16 C17 119.8(8)
C16 C17 C18 120.8(7)
C16 C17 Cl4 121.4(7)
C18 C17 Cl4 117.8(7)
C13 C18 C17 117.8(8)
C24 C19 C20 119.2(6)
C24 C19 N3 119.9(5)
C20 C19 N3 120.9(6)
C21 C20 C19 118.6(7)
C22 C21 C20 122.0(7)
C22 C21 Cl3 119.4(6)
C20 C21 Cl3 118.5(6)
C21 C22 C23 118.8(7)
C24 C23 C22 120.3(7)
C24 C23 Cl2 120.4(6)
C22 C23 Cl2 119.2(6)
C23 C24 C19 120.9(6)
N6 C25 N5 122.4(5)
C31 C26 C27 119.3(6)
C31 C26 N6 118.8(5)
C27 C26 N6 121.8(6)
C26 C27 C28 118.6(7)
C29 C28 C27 122.3(7)
C29 C28 Cl9 119.1(6)
C27 C28 Cl9 118.6(6)
C28 C29 C30 117.7(7)
C29 C30 C31 121.4(7)
C29 C30 Cl8 118.7(6)
C31 C30 Cl8 119.9(6)
C30 C31 C26 120.7(7)
C37 C32 C33 118.9(6)
C37 C32 N5 121.8(5)
C33 C32 N5 119.3(5)
C34 C33 C32 118.4(7)
C33 C34 C35 124.1(7)
C33 C34 Cl6 118.5(6)
C35 C34 Cl6 117.3(6)
C36 C35 C34 115.9(7)
C35 C36 C37 122.9(7)
C35 C36 Cl7 119.5(6)
C37 C36 Cl7 117.6(6)
C32 C37 C36 119.7(6)
C201 C200 C202 105.9(11)
C203 C201 C200 109.7(11)
O4 C202 C200 104.4(9)
C201 C203 O4 106.0(8)
O5 C300 C301 108.0
C302 C301 C300 108.0
C303 C302 C301 108.0
O5 C303 C302 108.0
C303 O5 C300 108.0
C3 N1 C4 116.9(4)
C3 N1 Ru1 120.8(3)
C4 N1 Ru1 122.2(3)
C3 N2 C5 119.8(4)
C3 N2 Ru2 118.4(3)
C5 N2 Ru2 121.0(3)
C12 N3 C19 116.7(4)
C12 N3 Ru1 118.0(3)
C19 N3 Ru1 125.0(3)
C12 N4 C13 117.6(4)
C12 N4 Ru2 118.4(3)
C13 N4 Ru2 123.7(3)
C25 N5 C32 114.4(4)
C25 N5 Ru1 117.0(3)
C32 N5 Ru1 128.2(2)
C25 N6 C26 116.5(4)
C25 N6 Ru2 119.8(3)
C26 N6 Ru2 123.0(3)
C1 O1 Ru1 119.0(3)
C1 O2 Ru2 118.8(3)
C202 O4 C203 112.7(6)

loop_
_geom_bond_atom_site_label_1
_geom_bond_atom_site_label_2
_geom_bond_distance
I1 C9 2.088(7)
Ru1 N1 2.0557(11)
Ru1 N3 2.0580
Ru1 O1 2.0776(11)
Ru1 N5 2.1162
Ru1 Ru2 2.3186(8)
Ru1 Cl1 2.5226
Ru2 N2 2.0306(12)
Ru2 O2 2.0346(11)
Ru2 N4 2.0641
Ru2 N6 2.0693(10)
Ru2 O3 2.3707(11)
C1 O1 1.266(7)
C1 O2 1.269(8)
C1 C2 1.490(10)
C3 N1 1.331(7)
C3 N2 1.335(6)
C3 C6 1.490(9)
C4 N1 1.480(7)
C5 N2 1.495(7)
C6 C11 1.357(9)
C6 C7 1.361(9)
C7 C8 1.391(10)
C8 C9 1.346(10)
C9 C10 1.368(11)
C10 C11 1.392(10)
C12 N4 1.315(6)
C12 N3 1.335(6)
C13 C14 1.373(9)
C13 C18 1.374(9)
C13 N4 1.426(6)
C14 C15 1.379(10)
C15 C16 1.338(12)
C15 Cl5 1.726(9)
C16 C17 1.360(12)
C17 C18 1.415(10)
C17 Cl4 1.736(8)
C19 C24 1.370(9)
C19 C20 1.398(9)
C19 N3 1.425(6)
C20 C21 1.386(9)
C21 C22 1.351(10)
C21 Cl3 1.740(7)
C22 C23 1.390(10)
C23 C24 1.367(9)
C23 Cl2 1.737(7)
C25 N6 1.306(6)
C25 N5 1.319(6)
C26 C31 1.369(9)
C26 C27 1.373(9)
C26 N6 1.432(6)
C27 C28 1.389(10)
C28 C29 1.363(11)
C28 Cl9 1.745(7)
C29 C30 1.365(10)
C30 C31 1.365(9)
C30 Cl8 1.741(8)
C32 C37 1.370(9)
C32 C33 1.412(9)
C32 N5 1.435(6)
C33 C34 1.348(10)
C34 C35 1.382(10)
C34 Cl6 1.750(7)
C35 C36 1.364(10)
C36 C37 1.377(10)
C36 Cl7 1.754(7)
C200 C201 1.486(15)
C200 C202 1.551(15)
C201 C203 1.447(14)
C202 O4 1.429(11)
C203 O4 1.472(10)
C300 O5 1.4199
C300 C301 1.4199
C301 C302 1.4199
C302 C303 1.4199
C303 O5 1.4199

loop_
_geom_torsion_atom_site_label_1
_geom_torsion_atom_site_label_2
_geom_torsion_atom_site_label_3
_geom_torsion_atom_site_label_4
_geom_torsion
N1 Ru1 Ru2 N2 15.02(2)
N3 Ru1 Ru2 N2 102.95(4)
O1 Ru1 Ru2 N2 -78.25(4)
N5 Ru1 Ru2 N2 -164.98(5)
Cl1 Ru1 Ru2 N2 -27.4(4)
N1 Ru1 Ru2 O2 103.55(4)
N3 Ru1 Ru2 O2 -168.51(5)
O1 Ru1 Ru2 O2 10.29(2)
N5 Ru1 Ru2 O2 -76.45(4)
Cl1 Ru1 Ru2 O2 61.2(4)
N1 Ru1 Ru2 N4 -77.99(4)
N3 Ru1 Ru2 N4 9.95(2)
O1 Ru1 Ru2 N4 -171.25(5)
N5 Ru1 Ru2 N4 102.02(4)
Cl1 Ru1 Ru2 N4 -120.4(4)
N1 Ru1 Ru2 N6 -169.62(5)
N3 Ru1 Ru2 N6 -81.68(4)
O1 Ru1 Ru2 N6 97.12(4)
N5 Ru1 Ru2 N6 10.39(2)
Cl1 Ru1 Ru2 N6 148.0(4)
N1 Ru1 Ru2 O3 116.8(3)
N3 Ru1 Ru2 O3 -155.3(3)
O1 Ru1 Ru2 O3 23.5(3)
N5 Ru1 Ru2 O3 -63.2(3)
Cl1 Ru1 Ru2 O3 74.4(5)
N1 C3 C6 C11 71.8(9)
N2 C3 C6 C11 -110.5(8)
N1 C3 C6 C7 -108.7(8)
N2 C3 C6 C7 69.1(9)
C11 C6 C7 C8 -0.6(12)
C3 C6 C7 C8 179.8(8)
C6 C7 C8 C9 -0.7(15)
C7 C8 C9 C10 2.5(15)
C7 C8 C9 I1 -178.1(7)
C8 C9 C10 C11 -3.0(14)
I1 C9 C10 C11 177.7(7)
C7 C6 C11 C10 0.1(12)
C3 C6 C11 C10 179.7(7)
C9 C10 C11 C6 1.7(13)
C18 C13 C14 C15 -0.6(11)
N4 C13 C14 C15 179.3(6)
C13 C14 C15 C16 0.4(13)
C13 C14 C15 Cl5 179.1(6)
C14 C15 C16 C17 -0.1(14)
Cl5 C15 C16 C17 -178.9(6)
C15 C16 C17 C18 0.1(13)
C15 C16 C17 Cl4 -179.4(6)
C14 C13 C18 C17 0.6(10)
N4 C13 C18 C17 -179.4(5)
C16 C17 C18 C13 -0.3(11)
Cl4 C17 C18 C13 179.2(5)
C24 C19 C20 C21 -0.2(10)
N3 C19 C20 C21 179.1(5)
C19 C20 C21 C22 -1.6(11)
C19 C20 C21 Cl3 -178.5(5)
C20 C21 C22 C23 1.0(11)
Cl3 C21 C22 C23 177.9(6)
C21 C22 C23 C24 1.3(11)
C21 C22 C23 Cl2 -178.7(6)
C22 C23 C24 C19 -3.1(11)
Cl2 C23 C24 C19 176.9(5)
C20 C19 C24 C23 2.4(10)
N3 C19 C24 C23 -176.8(5)
C31 C26 C27 C28 -1.1(11)
N6 C26 C27 C28 177.1(6)
C26 C27 C28 C29 1.0(13)
C26 C27 C28 Cl9 178.1(6)
C27 C28 C29 C30 0.3(13)
Cl9 C28 C29 C30 -176.8(6)
C28 C29 C30 C31 -1.5(12)
C28 C29 C30 Cl8 -179.9(6)
C29 C30 C31 C26 1.4(12)
Cl8 C30 C31 C26 179.8(5)
C27 C26 C31 C30 0.0(11)
N6 C26 C31 C30 -178.3(6)
C37 C32 C33 C34 -0.6(10)
N5 C32 C33 C34 177.3(6)
C32 C33 C34 C35 0.5(12)
C32 C33 C34 Cl6 -176.7(5)
C33 C34 C35 C36 1.2(13)
Cl6 C34 C35 C36 178.4(6)
C34 C35 C36 C37 -2.9(13)
C34 C35 C36 Cl7 179.3(6)
C33 C32 C37 C36 -1.0(10)
N5 C32 C37 C36 -178.8(6)
C35 C36 C37 C32 2.9(12)
Cl7 C36 C37 C32 -179.3(5)
C202 C200 C201 C203 -10.3(14)
C201 C200 C202 O4 12.1(12)
C200 C201 C203 O4 4.4(13)
O5 C300 C301 C302 0.0
C300 C301 C302 C303 0.0
C301 C302 C303 O5 0.0
C302 C303 O5 C300 0.0
C301 C300 O5 C303 0.0
N2 C3 N1 C4 -168.8(5)
C6 C3 N1 C4 9.0(8)
N2 C3 N1 Ru1 7.9(6)
C6 C3 N1 Ru1 -174.3(4)
N3 Ru1 N1 C3 -107.2(3)
O1 Ru1 N1 C3 69.8(3)
N5 Ru1 N1 C3 -17.2(10)
Ru2 Ru1 N1 C3 -17.3(3)
Cl1 Ru1 N1 C3 159.4(3)
N3 Ru1 N1 C4 69.4(4)
O1 Ru1 N1 C4 -113.7(4)
N5 Ru1 N1 C4 159.3(9)
Ru2 Ru1 N1 C4 159.3(4)
Cl1 Ru1 N1 C4 -24.1(4)
N1 C3 N2 C5 -160.8(5)
C6 C3 N2 C5 21.4(8)
N1 C3 N2 Ru2 9.5(6)
C6 C3 N2 Ru2 -168.3(4)
O2 Ru2 N2 C3 -107.8(3)
N4 Ru2 N2 C3 71.4(3)
N6 Ru2 N2 C3 -103.2(7)
Ru1 Ru2 N2 C3 -18.2(3)
O3 Ru2 N2 C3 169.1(3)
O2 Ru2 N2 C5 62.4(4)
N4 Ru2 N2 C5 -118.4(4)
N6 Ru2 N2 C5 67.0(8)
Ru1 Ru2 N2 C5 152.0(4)
O3 Ru2 N2 C5 -20.7(4)
N4 C12 N3 C19 179.4(4)
N4 C12 N3 Ru1 6.0(6)
C24 C19 N3 C12 121.6(6)
C20 C19 N3 C12 -57.7(7)
C24 C19 N3 Ru1 -65.5(6)
C20 C19 N3 Ru1 115.2(5)
N1 Ru1 N3 C12 75.5(3)
O1 Ru1 N3 C12 -33.4(10)
N5 Ru1 N3 C12 -101.2(3)
Ru2 Ru1 N3 C12 -11.7(3)
Cl1 Ru1 N3 C12 164.5(3)
N1 Ru1 N3 C19 -97.4(3)
O1 Ru1 N3 C19 153.7(10)
N5 Ru1 N3 C19 85.9(3)
Ru2 Ru1 N3 C19 175.5(3)
Cl1 Ru1 N3 C19 -8.3(3)
N3 C12 N4 C13 179.0(5)
N3 C12 N4 Ru2 5.3(6)
C14 C13 N4 C12 135.5(6)
C18 C13 N4 C12 -44.6(7)
C14 C13 N4 Ru2 -51.1(7)
C18 C13 N4 Ru2 128.8(5)
N2 Ru2 N4 C12 -101.9(3)
O2 Ru2 N4 C12 49.7(19)
N6 Ru2 N4 C12 77.7(3)
Ru1 Ru2 N4 C12 -11.4(3)
O3 Ru2 N4 C12 166.7(3)
N2 Ru2 N4 C13 84.8(3)
O2 Ru2 N4 C13 -123.7(18)
N6 Ru2 N4 C13 -95.6(3)
Ru1 Ru2 N4 C13 175.3(3)
O3 Ru2 N4 C13 -6.6(3)
N6 C25 N5 C32 175.2(5)
N6 C25 N5 Ru1 1.9(6)
C37 C32 N5 C25 -41.1(7)
C33 C32 N5 C25 141.1(5)
C37 C32 N5 Ru1 131.2(5)
C33 C32 N5 Ru1 -46.6(7)
N1 Ru1 N5 C25 -10.3(10)
N3 Ru1 N5 C25 79.5(3)
O1 Ru1 N5 C25 -97.5(3)
Ru2 Ru1 N5 C25 -10.3(3)
Cl1 Ru1 N5 C25 173.1(3)
N1 Ru1 N5 C32 178(30)
N3 Ru1 N5 C32 -92.7(3)
O1 Ru1 N5 C32 90.3(3)
Ru2 Ru1 N5 C32 177.5(3)
Cl1 Ru1 N5 C32 0.9(3)
N5 C25 N6 C26 -178.9(5)
N5 C25 N6 Ru2 10.1(6)
C31 C26 N6 C25 98.6(6)
C27 C26 N6 C25 -79.6(7)
C31 C26 N6 Ru2 -90.7(6)
C27 C26 N6 Ru2 91.0(6)
N2 Ru2 N6 C25 70.6(7)
O2 Ru2 N6 C25 75.2(3)
N4 Ru2 N6 C25 -103.9(3)
Ru1 Ru2 N6 C25 -14.4(3)
O3 Ru2 N6 C25 158.5(3)
N2 Ru2 N6 C26 -99.7(7)
O2 Ru2 N6 C26 -95.1(3)
N4 Ru2 N6 C26 85.7(3)
Ru1 Ru2 N6 C26 175.2(3)
O3 Ru2 N6 C26 -11.9(3)
O2 C1 O1 Ru1 8.7(8)
C2 C1 O1 Ru1 -169.4(6)
N1 Ru1 O1 C1 -100.4(4)
N3 Ru1 O1 C1 8.3(11)
N5 Ru1 O1 C1 76.3(4)
Ru2 Ru1 O1 C1 -13.5(4)
Cl1 Ru1 O1 C1 170.4(4)
O1 C1 O2 Ru2 3.5(8)
C2 C1 O2 Ru2 -178.4(6)
N2 Ru2 O2 C1 79.3(4)
N4 Ru2 O2 C1 -72.2(19)
N6 Ru2 O2 C1 -100.3(4)
Ru1 Ru2 O2 C1 -11.2(4)
O3 Ru2 O2 C1 170.5(4)
C200 C202 O4 C203 -10.0(10)
C201 C203 O4 C202 3.9(10)
